data_7232504
loop_
_publ_author_name
'Sun, Dong-Sheng'
'Zhang, Yao-Zu'
'Gao, Ji-Xing'
'Hua, Xiu-Ni'
'Chen, Xiao-Gang'
'Mei, Guang-Quan'
'Liao, Wei-Qiang'

_publ_section_title
;
 Reversible high temperature dielectric switching in a 2H-perovskite
 compound: [Me3NCH2CH3]CdCl3
;
_journal_issue 16
_journal_name_full CrystEngComm
_journal_page_first 2669
_journal_paper_doi 10.1039/C8CE02174K
_journal_volume 21
_journal_year 2019
_chemical_formula_moiety 'Cd Cl3, C5 H14 N'
_chemical_formula_sum 'C5 H14 Cd Cl3 N'
_chemical_formula_weight 306.93
_space_group_crystal_system orthorhombic
_space_group_IT_number 61
_space_group_name_Hall '-P 2ac 2ab'
_space_group_name_H-M_alt 'P b c a'
_symmetry_space_group_name_Hall '-P 2ac 2ab'
_symmetry_space_group_name_H-M 'P b c a'
_atom_sites_solution_hydrogens geom
_audit_block_doi 10.5517/ccdc.csd.cc20y94f
_audit_creation_method SHELXL-2014/7
_audit_update_record
;
2018-11-22 deposited with the CCDC.    2019-03-19 downloaded from the CCDC.
;
_cell_angle_alpha 90
_cell_angle_beta 90
_cell_angle_gamma 90
_cell_formula_units_Z 8
_cell_length_a 16.0893(6)
_cell_length_b 6.8295(3)
_cell_length_c 18.8185(8)
_cell_measurement_reflns_used 1819
_cell_measurement_temperature 293(2)
_cell_measurement_theta_max 25.020
_cell_measurement_theta_min 3.001
_cell_volume 2067.81(15)
_computing_cell_refinement 'CrysAlisPro 1.171.39.45i (Rigaku OD, 2018)'
_computing_data_collection 'CrysAlisPro 1.171.39.45i (Rigaku OD, 2018)'
_computing_data_reduction 'CrysAlisPro 1.171.39.45i (Rigaku OD, 2018)'
_computing_molecular_graphics 'DIAMOND (Brandenburg & Putz, 2005)'
_computing_structure_refinement 'SHELXL-2014/7 (Sheldrick, 2014)'
_computing_structure_solution 'SHELXL-2014/7 (Sheldrick, 2014)'
_diffrn_ambient_temperature 293(2)
_diffrn_detector 'CCD plate'
_diffrn_measured_fraction_theta_full 0.999
_diffrn_measured_fraction_theta_max 0.999
_diffrn_measurement_device_type 'XtaLAB Synergy R, DW system, HyPix'
_diffrn_measurement_method '\w scans'
_diffrn_radiation_type MoK\a
_diffrn_radiation_wavelength 0.71073
_diffrn_reflns_av_R_equivalents 0.0213
_diffrn_reflns_av_unetI/netI 0.0161
_diffrn_reflns_Laue_measured_fraction_full 0.999
_diffrn_reflns_Laue_measured_fraction_max 0.999
_diffrn_reflns_limit_h_max 19
_diffrn_reflns_limit_h_min -18
_diffrn_reflns_limit_k_max 7
_diffrn_reflns_limit_k_min -8
_diffrn_reflns_limit_l_max 20
_diffrn_reflns_limit_l_min -22
_diffrn_reflns_number 11574
_diffrn_reflns_point_group_measured_fraction_full 0.999
_diffrn_reflns_point_group_measured_fraction_max 0.999
_diffrn_reflns_theta_full 25.020
_diffrn_reflns_theta_max 25.020
_diffrn_reflns_theta_min 2.508
_exptl_absorpt_coefficient_mu 2.824
_exptl_absorpt_correction_T_max 0.568
_exptl_absorpt_correction_T_min 0.403
_exptl_absorpt_correction_type multi-scan
_exptl_absorpt_process_details
;
CrysAlisPro 1.171.39.45i (Rigaku Oxford Diffraction, 2018)
Empirical absorption correction using spherical harmonics,
 implemented in SCALE3 ABSPACK scaling algorithm.
;
_exptl_crystal_colour colorless
_exptl_crystal_density_diffrn 1.972
_exptl_crystal_description strip
_exptl_crystal_F_000 1200
_exptl_crystal_size_max 0.38
_exptl_crystal_size_mid 0.28
_exptl_crystal_size_min 0.20
_exptl_transmission_factor_max 0.886
_exptl_transmission_factor_min 0.749
_refine_diff_density_max 2.041
_refine_diff_density_min -1.140
_refine_diff_density_rms 0.187
_refine_ls_extinction_method none
_refine_ls_goodness_of_fit_ref 1.030
_refine_ls_hydrogen_treatment constr
_refine_ls_matrix_type full
_refine_ls_number_parameters 95
_refine_ls_number_reflns 1818
_refine_ls_number_restraints 56
_refine_ls_restrained_S_all 1.089
_refine_ls_R_factor_all 0.0660
_refine_ls_R_factor_gt 0.0555
_refine_ls_shift/su_max 0.000
_refine_ls_shift/su_mean 0.000
_refine_ls_structure_factor_coef Fsqd
_refine_ls_weighting_details 'w=1/[\s^2^(Fo^2^)+(0.0775P)^2^+24.7673P] where P=(Fo^2^+2Fc^2^)/3'
_refine_ls_weighting_scheme calc
_refine_ls_wR_factor_gt 0.1624
_refine_ls_wR_factor_ref 0.1704
_reflns_Friedel_coverage 0.000
_reflns_number_gt 1389
_reflns_number_total 1819
_reflns_threshold_expression 'I > 2\s(I)'
_cod_data_source_file c8ce02174k2.cif
_cod_data_source_block PBCA
_cod_depositor_comments 'Adding full bibliography for 7232504--7232505.cif.'
_cod_database_code 7232504
_shelx_shelxl_version_number 2014/7
_shelx_space_group_comment
;
The symmetry employed for this shelxl refinement is uniquely defined
by the following loop, which should always be used as a source of
symmetry information in preference to the above space-group names.
They are only intended as comments.
;
_shelx_estimated_absorpt_t_min 0.330
_shelx_estimated_absorpt_t_max 0.624

loop_
_space_group_symop_operation_xyz
'x, y, z'
'-x+1/2, -y, z+1/2'
'-x, y+1/2, -z+1/2'
'x+1/2, -y+1/2, -z'
'-x, -y, -z'
'x-1/2, y, -z-1/2'
'x, -y-1/2, z-1/2'
'-x-1/2, y-1/2, z'

loop_
_atom_site_label
_atom_site_type_symbol
_atom_site_fract_x
_atom_site_fract_y
_atom_site_fract_z
_atom_site_U_iso_or_equiv
_atom_site_adp_type
_atom_site_occupancy
_atom_site_site_symmetry_order
_atom_site_calc_flag
_atom_site_refinement_flags_posn
_atom_site_refinement_flags_adp
Cd1 Cd 0.25037(3) 0.37366(7) 0.37260(3) 0.0291(3) Uani 1 1 d . .
Cl1 Cl 0.12333(12) 0.1245(2) 0.37281(10) 0.0351(5) Uani 1 1 d . .
Cl2 Cl 0.18623(13) 0.6256(2) 0.27837(10) 0.0355(5) Uani 1 1 d . .
Cl3 Cl 0.18793(14) 0.6211(2) 0.46574(10) 0.0387(5) Uani 1 1 d . .
C1 C 0.0340(10) -0.0227(18) 0.1211(7) 0.108(4) Uani 1 1 d D U
H1A H 0.0319 -0.0454 0.0708 0.162 Uiso 1 1 calc R U
H1B H -0.0215 -0.0172 0.1397 0.162 Uiso 1 1 calc R U
H1C H 0.0639 -0.1272 0.1437 0.162 Uiso 1 1 calc R U
C2 C 0.1625(7) 0.119(2) 0.1447(9) 0.117(4) Uani 1 1 d D U
H2A H 0.1679 -0.0046 0.1684 0.175 Uiso 1 1 calc R U
H2B H 0.1879 0.2197 0.1730 0.175 Uiso 1 1 calc R U
H2C H 0.1894 0.1132 0.0993 0.175 Uiso 1 1 calc R U
C3 C 0.0375(6) 0.2612(15) 0.1955(4) 0.059(2) Uani 1 1 d D U
H3A H 0.0469 0.1858 0.2378 0.089 Uiso 1 1 calc R U
H3B H -0.0212 0.2729 0.1873 0.089 Uiso 1 1 calc R U
H3C H 0.0612 0.3892 0.2013 0.089 Uiso 1 1 calc R U
C4 C 0.0585(8) 0.280(2) 0.0714(6) 0.089(3) Uani 1 1 d D U
H4A H -0.0007 0.3060 0.0686 0.107 Uiso 1 1 calc R U
H4B H 0.0745 0.2065 0.0293 0.107 Uiso 1 1 calc R U
C5 C 0.1087(9) 0.4814(17) 0.0742(7) 0.097(5) Uani 1 1 d . .
H5A H 0.0875 0.5609 0.1122 0.145 Uiso 1 1 calc R U
H5B H 0.1022 0.5495 0.0299 0.145 Uiso 1 1 calc R U
H5C H 0.1665 0.4550 0.0823 0.145 Uiso 1 1 calc R U
N1 N 0.0763(4) 0.1635(10) 0.1351(3) 0.0429(15) Uani 1 1 d D U

loop_
_atom_site_aniso_label
_atom_site_aniso_U_11
_atom_site_aniso_U_22
_atom_site_aniso_U_33
_atom_site_aniso_U_23
_atom_site_aniso_U_13
_atom_site_aniso_U_12
Cd1 0.0339(4) 0.0169(4) 0.0365(4) -0.0012(2) 0.0012(2) 0.00034(19)
Cl1 0.0268(10) 0.0258(10) 0.0526(12) -0.0001(8) -0.0023(7) -0.0002(7)
Cl2 0.0437(11) 0.0257(9) 0.0371(10) -0.0013(7) -0.0100(8) -0.0002(8)
Cl3 0.0522(12) 0.0248(9) 0.0390(10) -0.0010(7) 0.0172(9) 0.0005(8)
C1 0.122(7) 0.085(6) 0.117(8) -0.020(5) 0.028(6) -0.020(6)
C2 0.088(6) 0.133(9) 0.129(8) -0.024(6) -0.014(6) 0.035(6)
C3 0.062(6) 0.063(6) 0.053(5) -0.001(4) 0.007(4) -0.003(5)
C4 0.096(5) 0.091(5) 0.081(4) 0.004(4) -0.001(4) 0.007(4)
C5 0.147(13) 0.053(7) 0.091(9) 0.023(6) 0.043(9) -0.013(8)
N1 0.044(4) 0.045(3) 0.040(3) -0.004(3) 0.002(3) -0.001(3)

loop_
_atom_type_symbol
_atom_type_description
_atom_type_scat_dispersion_real
_atom_type_scat_dispersion_imag
_atom_type_scat_source
C C 0.0033 0.0016 'International Tables Vol C Tables 4.2.6.8 and 6.1.1.4'
H H 0.0000 0.0000 'International Tables Vol C Tables 4.2.6.8 and 6.1.1.4'
N N 0.0061 0.0033 'International Tables Vol C Tables 4.2.6.8 and 6.1.1.4'
Cl Cl 0.1484 0.1585 'International Tables Vol C Tables 4.2.6.8 and 6.1.1.4'
Cd Cd -0.8075 1.2024 'International Tables Vol C Tables 4.2.6.8 and 6.1.1.4'

loop_
_geom_angle_atom_site_label_1
_geom_angle_atom_site_label_2
_geom_angle_atom_site_label_3
_geom_angle
_geom_angle_site_symmetry_1
_geom_angle_site_symmetry_3
Cl3 Cd1 Cl3 96.90(8) . 8_655
Cl3 Cd1 Cl2 179.71(6) . 8_655
Cl3 Cd1 Cl2 83.26(6) 8_655 8_655
Cl3 Cd1 Cl1 82.94(6) . 8_665
Cl3 Cd1 Cl1 97.59(6) 8_655 8_665
Cl2 Cd1 Cl1 96.81(6) 8_655 8_665
Cl3 Cd1 Cl1 96.68(6) . .
Cl3 Cd1 Cl1 82.56(6) 8_655 .
Cl2 Cd1 Cl1 83.57(6) 8_655 .
Cl1 Cd1 Cl1 179.60(7) 8_665 .
Cl3 Cd1 Cl2 83.20(6) . .
Cl3 Cd1 Cl2 179.22(6) 8_655 .
Cl2 Cd1 Cl2 96.65(7) 8_655 .
Cl1 Cd1 Cl2 83.20(6) 8_665 .
Cl1 Cd1 Cl2 96.66(6) . .
Cl3 Cd1 Cd1 129.81(4) . 8_655
Cl3 Cd1 Cd1 49.52(4) 8_655 8_655
Cl2 Cd1 Cd1 50.47(4) 8_655 8_655
Cl1 Cd1 Cd1 130.33(5) 8_665 8_655
Cl1 Cd1 Cd1 50.02(4) . 8_655
Cl2 Cd1 Cd1 129.88(4) . 8_655
Cl3 Cd1 Cd1 49.99(4) . 8_665
Cl3 Cd1 Cd1 130.67(4) 8_655 8_665
Cl2 Cd1 Cd1 129.73(4) 8_655 8_665
Cl1 Cd1 Cd1 50.07(4) 8_665 8_665
Cl1 Cd1 Cd1 129.58(5) . 8_665
Cl2 Cd1 Cd1 49.92(4) . 8_665
Cd1 Cd1 Cd1 179.60(3) 8_655 8_665
Cd1 Cl1 Cd1 79.91(5) 8_655 .
Cd1 Cl2 Cd1 79.61(5) 8_665 .
Cd1 Cl3 Cd1 80.48(5) . 8_665
N1 C4 C5 109.9(10) . .
C2 N1 C3 114.4(9) . .
C2 N1 C1 106.9(11) . .
C3 N1 C1 109.7(8) . .
C2 N1 C4 114.0(10) . .
C3 N1 C4 107.9(9) . .
C1 N1 C4 103.4(9) . .

loop_
_geom_bond_atom_site_label_1
_geom_bond_atom_site_label_2
_geom_bond_distance
_geom_bond_site_symmetry_2
Cd1 Cl3 2.6338(18) .
Cd1 Cl3 2.6522(18) 8_655
Cd1 Cl2 2.6563(18) 8_655
Cd1 Cl1 2.6579(19) 8_665
Cd1 Cl1 2.6595(19) .
Cd1 Cl2 2.6775(18) .
Cd1 Cd1 3.41476(15) 8_655
Cd1 Cd1 3.41478(15) 8_665
Cl1 Cd1 2.6579(19) 8_655
Cl2 Cd1 2.6563(18) 8_665
Cl3 Cd1 2.6521(18) 8_665
C1 N1 1.466(9) .
C2 N1 1.430(9) .
C3 N1 1.459(8) .
C4 N1 1.466(8) .
C4 C5 1.598(18) .
